data_4075108
loop_
_publ_author_name
'Fischbach, Andreas'
'Perdih, Franc'
'Herdtweck, Eberhardt'
'Anwander, Reiner'

_publ_section_title
;
 Structure&#x2212;Reactivity Relationships in Rare-Earth Metal
 Carboxylate-Based Binary Ziegler-Type Catalysts
;
_journal_issue 7
_journal_name_full Organometallics
_journal_page_first 1626
_journal_paper_doi 10.1021/om060052i
_journal_volume 25
_journal_year 2006
_chemical_compound_source ' see text '
_chemical_formula_moiety 'C36 H51 Nd O9 S3'
_chemical_formula_sum 'C36 H51 Nd O9 S3'
_chemical_formula_weight 868.22
_chemical_name_systematic
;
 not known
;
_space_group_IT_number 2
_symmetry_cell_setting triclinic
_symmetry_Int_Tables_number 2
_symmetry_space_group_name_Hall '-P 1'
_symmetry_space_group_name_H-M 'P -1'
_atom_sites_solution_hydrogens difmap
_atom_sites_solution_primary direct
_atom_sites_solution_secondary difmap
_cell_angle_alpha 116.9415(5)
_cell_angle_beta 99.3467(7)
_cell_angle_gamma 94.9344(7)
_cell_formula_units_Z 2
_cell_length_a 9.6455(1)
_cell_length_b 15.2867(2)
_cell_length_c 15.6504(2)
_cell_measurement_reflns_used 58052
_cell_measurement_temperature 123(1)
_cell_measurement_theta_max 25.35
_cell_measurement_theta_min 1.50
_cell_volume 1996.17(4)
_computing_cell_refinement 'DENZO (Nonius, 2001b)'
_computing_data_collection 'Kappa-CCD Control Software (Nonius, 2001a)'
_computing_data_reduction 'DENZO (Nonius, 2001b)'
_computing_molecular_graphics 'PLATON (Spek, 2001)'
_computing_publication_material 'PLATON (Spek, 2001)'
_computing_structure_refinement 'SHELXL97 (Sheldrick, 1998)'
_computing_structure_solution 'SIR92 (Altomare, 1994)'
_diffrn_ambient_temperature 123(1)
_diffrn_detector ' CCD plate '
_diffrn_detector_area_resol_mean 18
_diffrn_measured_fraction_theta_full 0.998
_diffrn_measured_fraction_theta_max 0.998
_diffrn_measurement_device ' \k-geometry diffractometer '
_diffrn_measurement_device_type ' Nonius \k-CCD diffractometer'
_diffrn_measurement_method ' phi- and omega-rotation '
_diffrn_radiation_monochromator graphite
_diffrn_radiation_source 'NONIUS FR 591 rotating anode'
_diffrn_radiation_type 'Mo K\a'
_diffrn_radiation_wavelength 0.71073
_diffrn_reflns_av_R_equivalents 0.038
_diffrn_reflns_av_sigmaI/netI 0.0186
_diffrn_reflns_limit_h_max 11
_diffrn_reflns_limit_h_min -11
_diffrn_reflns_limit_k_max 18
_diffrn_reflns_limit_k_min -18
_diffrn_reflns_limit_l_max 18
_diffrn_reflns_limit_l_min -18
_diffrn_reflns_number 39487
_diffrn_reflns_theta_full 25.35
_diffrn_reflns_theta_max 25.35
_diffrn_reflns_theta_min 1.50
_diffrn_standards_decay_% 0
_diffrn_standards_interval_count none
_diffrn_standards_interval_time none
_diffrn_standards_number none
_exptl_absorpt_coefficient_mu 1.506
_exptl_absorpt_correction_T_max 0.473
_exptl_absorpt_correction_T_min 0.406
_exptl_absorpt_correction_type multi-scan
_exptl_absorpt_process_details '(applied during the scaling procedure; Nonius, 2001b)'
_exptl_crystal_colour ' pale blue '
_exptl_crystal_density_diffrn 1.444
_exptl_crystal_density_meas ?
_exptl_crystal_density_method 'Not Measured'
_exptl_crystal_description ' fragment '
_exptl_crystal_F_000 894
_exptl_crystal_size_max 0.64
_exptl_crystal_size_mid 0.64
_exptl_crystal_size_min 0.50
_refine_diff_density_max 1.435
_refine_diff_density_min -0.805
_refine_diff_density_rms 0.057
_refine_ls_extinction_method none
_refine_ls_goodness_of_fit_ref 1.080
_refine_ls_hydrogen_treatment mixed
_refine_ls_matrix_type full
_refine_ls_number_parameters 641
_refine_ls_number_reflns 7305
_refine_ls_number_restraints 0
_refine_ls_restrained_S_all 1.080
_refine_ls_R_factor_all 0.0201
_refine_ls_R_factor_gt 0.0196
_refine_ls_shift/su_max 0.004
_refine_ls_shift/su_mean 0.000
_refine_ls_structure_factor_coef Fsqd
_refine_ls_weighting_details 'w=1/[\s^2^(Fo^2^)+(0.0203P)^2^+1.9522P] where P=(Fo^2^+2Fc^2^)/3'
_refine_ls_weighting_scheme sigma
_refine_ls_wR_factor_gt 0.0502
_refine_ls_wR_factor_ref 0.0504
_reflns_number_gt 7191
_reflns_number_total 7305
_reflns_threshold_expression >2sigma(i)
_cod_data_source_file om060052isi20060118_110259.cif
_cod_data_source_block PERA-4094-123
_cod_depositor_comments
;
The following automatic conversions were performed:

'_symmetry_cell_setting' value 'Triclinic' changed to 'triclinic'
according to /home/saulius/struct/CIF-dictionaries/cif_core.dic
dictionary named 'cif_core.dic' version 2.4.1 from 2010-06-29.

Automatic conversion script
Id: cif_fix_values 1715 2011-07-08 13:25:40Z adriana 

The following automatic conversions were performed:

'_exptl_crystal_density_meas' value 'none' was changed to '?' - the
value is perceived as not measured.

Automatic conversion script
Id: cif_fix_values 3008 2015-01-20 13:52:24Z robertas 
;
_cod_database_code 4075108

loop_
_symmetry_equiv_pos_as_xyz
x,y,z
-x,-y,-z

loop_
_atom_site_aniso_label
_atom_site_aniso_U_11
_atom_site_aniso_U_22
_atom_site_aniso_U_33
_atom_site_aniso_U_23
_atom_site_aniso_U_13
_atom_site_aniso_U_12
Nd 0.0216(1) 0.0165(1) 0.0155(1) 0.0088(1) 0.0083(1) 0.0063(1)
S1 0.0242(2) 0.0241(3) 0.0198(2) 0.0136(2) -0.0003(2) -0.0028(2)
S2 0.0481(3) 0.0379(3) 0.0471(4) 0.0321(3) 0.0337(3) 0.0294(3)
S3A 0.0319(4) 0.0338(5) 0.0188(5) 0.0021(4) 0.0009(3) 0.0105(3)
O1 0.0344(8) 0.0223(7) 0.0206(7) 0.0116(6) 0.0106(6) 0.0032(6)
O2 0.0301(8) 0.0175(7) 0.0189(7) 0.0084(6) 0.0088(6) 0.0016(6)
O3 0.0251(7) 0.0225(7) 0.0163(7) 0.0056(6) 0.0032(6) 0.0068(6)
O4 0.0223(7) 0.0218(7) 0.0185(7) 0.0082(6) 0.0010(6) 0.0066(6)
O5 0.0301(8) 0.0253(7) 0.0248(7) 0.0153(6) 0.0139(6) 0.0118(6)
O6 0.0272(8) 0.0346(8) 0.0312(8) 0.0236(7) 0.0160(6) 0.0128(6)
O7 0.0283(7) 0.0226(7) 0.0194(7) 0.0125(6) 0.0063(6) 0.0021(6)
O8 0.0301(8) 0.0223(7) 0.0308(8) 0.0174(6) 0.0165(6) 0.0124(6)
O9 0.0315(8) 0.0275(8) 0.0187(7) 0.0054(6) 0.0057(6) 0.0111(6)
C1 0.0241(10) 0.0171(9) 0.0188(10) 0.0086(8) 0.0097(8) 0.0087(8)
C2 0.0271(10) 0.0146(9) 0.0202(10) 0.0114(8) 0.0068(8) 0.0044(8)
C3 0.0334(11) 0.0172(9) 0.0209(10) 0.0117(8) 0.0102(9) 0.0067(8)
C4 0.0471(14) 0.0197(10) 0.0212(11) 0.0101(9) 0.0123(10) 0.0065(10)
C5 0.0479(14) 0.0227(11) 0.0213(11) 0.0130(9) 0.0006(10) -0.0036(10)
C6 0.0295(12) 0.0269(11) 0.0325(12) 0.0194(10) -0.0001(9) -0.0020(9)
C7 0.0290(11) 0.0198(10) 0.0276(11) 0.0159(9) 0.0067(9) 0.0046(8)
C8 0.0289(12) 0.0349(13) 0.0400(14) 0.0190(12) 0.0140(11) 0.0082(10)
C9 0.0336(12) 0.0323(13) 0.0281(12) 0.0140(11) 0.0147(10) 0.0123(10)
C10 0.065(2) 0.0405(16) 0.0248(13) 0.0106(12) -0.0019(13) -0.0180(15)
C11 0.0216(10) 0.0197(10) 0.0162(9) 0.0099(8) 0.0065(8) 0.0036(8)
C12 0.0220(10) 0.0207(10) 0.0117(9) 0.0071(8) 0.0017(7) 0.0054(8)
C13 0.0222(10) 0.0226(10) 0.0159(9) 0.0082(8) 0.0007(8) 0.0047(8)
C14 0.0209(11) 0.0304(11) 0.0190(10) 0.0090(9) 0.0009(8) 0.0069(9)
C15 0.0316(11) 0.0270(11) 0.0165(10) 0.0078(9) -0.0001(8) 0.0131(9)
C16 0.0376(12) 0.0193(10) 0.0180(10) 0.0093(8) 0.0011(9) 0.0075(9)
C17 0.0266(10) 0.0219(10) 0.0138(9) 0.0085(8) 0.0011(8) 0.0039(8)
C18 0.0344(13) 0.0271(12) 0.0323(13) 0.0169(11) 0.0087(10) 0.0025(10)
C19 0.0234(11) 0.0274(12) 0.0394(14) 0.0159(11) 0.0093(10) 0.0046(9)
C20 0.0428(15) 0.0358(14) 0.0339(14) 0.0113(12) 0.0035(12) 0.0228(12)
C21 0.0236(10) 0.0203(10) 0.0130(9) 0.0061(8) 0.0051(8) 0.0028(8)
C22 0.0228(10) 0.0185(9) 0.0164(9) 0.0075(8) 0.0097(8) 0.0064(8)
C23 0.0253(10) 0.0209(10) 0.0151(9) 0.0068(8) 0.0069(8) 0.0036(8)
C24 0.0338(12) 0.0268(11) 0.0173(10) 0.0117(9) 0.0078(9) 0.0060(9)
C25 0.0367(12) 0.0214(10) 0.0257(11) 0.0119(9) 0.0164(9) 0.0055(9)
C26 0.0246(11) 0.0203(10) 0.0257(11) 0.0071(9) 0.0096(9) -0.0007(8)
C27 0.0205(10) 0.0226(10) 0.0194(10) 0.0076(8) 0.0086(8) 0.0062(8)
C28 0.0233(11) 0.0376(13) 0.0249(11) 0.0134(10) 0.0025(9) 0.0022(10)
C29 0.0340(13) 0.0363(13) 0.0213(11) 0.0131(11) 0.0020(10) -0.0049(10)
C30 0.0600(18) 0.0377(15) 0.0436(16) 0.0271(14) 0.0203(14) -0.0009(14)
C31 0.0370(13) 0.0342(13) 0.0216(11) 0.0126(10) 0.0091(10) 0.0030(10)
C32 0.0364(13) 0.0281(12) 0.0273(12) 0.0194(10) -0.0015(10) -0.0050(10)
C33 0.079(2) 0.0257(13) 0.0403(15) 0.0201(12) 0.0247(15) 0.0212(14)
C34 0.0331(14) 0.0600(18) 0.0645(19) 0.0487(16) 0.0181(14) 0.0201(14)
C35 0.0626(19) 0.072(2) 0.0292(14) 0.0149(14) 0.0191(13) 0.0273(16)
C36 0.059(2) 0.0221(16) 0.0386(19) 0.0044(14) 0.0182(17) 0.0011(15)
S3B 0.0258(12) 0.0293(13) 0.0215(14) 0.0129(10) 0.0019(10) 0.0022(9)
C38 0.023(5) 0.050(6) 0.033(5) 0.011(5) -0.005(4) -0.002(4)
C37 0.0626(19) 0.072(2) 0.0292(14) 0.0149(14) 0.0191(13) 0.0273(16)

loop_
_atom_site_label
_atom_site_type_symbol
_atom_site_thermal_displace_type
_atom_site_fract_x
_atom_site_fract_y
_atom_site_fract_z
_atom_site_occupancy
_atom_site_U_iso_or_equiv
Nd Nd Uani 0.412825(10) 0.125445(7) 0.805158(7) 1.000 0.0167(1)
S1 S Uani 0.31235(5) 0.01865(4) 0.95367(4) 1.000 0.0226(1)
S2 S Uani 0.14690(7) 0.30057(5) 0.86993(5) 1.000 0.0352(2)
S3A S Uani 0.17548(9) -0.05765(7) 0.55030(7) 0.752(3) 0.0326(3)
O1 O Uani 0.56681(16) 0.29157(10) 0.92528(10) 1.000 0.0248(4)
O2 O Uani 0.47817(15) 0.20407(10) 0.99062(10) 1.000 0.0220(4)
O3 O Uani 0.63460(15) 0.06950(10) 0.85086(10) 1.000 0.0228(4)
O4 O Uani 0.49607(14) -0.03580(10) 0.70579(10) 1.000 0.0217(4)
O5 O Uani 0.56922(15) 0.16080(11) 0.70365(10) 1.000 0.0239(4)
O6 O Uani 0.38116(15) 0.23410(11) 0.72348(11) 1.000 0.0261(5)
O7 O Uani 0.30109(15) 0.00751(10) 0.85096(10) 1.000 0.0225(4)
O8 O Uani 0.22034(15) 0.21589(10) 0.86623(11) 1.000 0.0241(4)
O9 O Uani 0.21554(16) 0.02500(11) 0.65809(10) 1.000 0.0277(4)
C1 C Uani 0.5554(2) 0.27969(14) 0.99887(14) 1.000 0.0190(6)
C2 C Uani 0.6362(2) 0.35795(14) 1.09985(14) 1.000 0.0192(6)
C3 C Uani 0.5609(2) 0.40950(14) 1.17158(15) 1.000 0.0221(6)
C4 C Uani 0.6372(3) 0.48193(16) 1.26480(16) 1.000 0.0286(7)
C5 C Uani 0.7855(3) 0.50292(16) 1.28886(16) 1.000 0.0312(7)
C6 C Uani 0.8572(3) 0.45076(16) 1.21614(17) 1.000 0.0289(7)
C7 C Uani 0.7861(2) 0.37913(15) 1.12161(16) 1.000 0.0236(6)
C8 C Uani 0.8698(3) 0.3275(2) 1.0451(2) 1.000 0.0332(8)
C9 C Uani 0.3999(3) 0.3895(2) 1.14934(18) 1.000 0.0301(7)
C10 C Uani 0.8663(4) 0.5802(2) 1.3907(2) 1.000 0.0488(10)
C11 C Uani 0.6071(2) -0.01222(14) 0.77232(14) 1.000 0.0183(6)
C12 C Uani 0.7116(2) -0.08305(14) 0.75634(13) 1.000 0.0185(6)
C13 C Uani 0.8497(2) -0.05179(15) 0.75135(14) 1.000 0.0210(6)
C14 C Uani 0.9443(2) -0.11874(16) 0.73206(15) 1.000 0.0248(6)
C15 C Uani 0.9048(2) -0.21502(16) 0.71717(15) 1.000 0.0262(6)
C16 C Uani 0.7682(2) -0.24340(16) 0.72465(15) 1.000 0.0253(6)
C17 C Uani 0.6697(2) -0.17875(15) 0.74417(14) 1.000 0.0212(6)
C18 C Uani 0.5246(3) -0.21108(19) 0.75510(19) 1.000 0.0302(7)
C19 C Uani 0.8949(2) 0.05035(17) 0.76246(19) 1.000 0.0298(7)
C20 C Uani 1.0079(3) -0.2875(2) 0.6924(2) 1.000 0.0392(8)
C21 C Uani 0.4962(2) 0.22167(14) 0.69443(14) 1.000 0.0196(6)
C22 C Uani 0.5476(2) 0.28279(14) 0.64864(14) 1.000 0.0187(5)
C23 C Uani 0.4690(2) 0.26988(15) 0.55909(14) 1.000 0.0209(6)
C24 C Uani 0.5213(2) 0.32670(16) 0.51834(15) 1.000 0.0252(6)
C25 C Uani 0.6473(2) 0.39576(15) 0.56429(16) 1.000 0.0264(6)
C26 C Uani 0.7214(2) 0.40881(15) 0.65436(16) 1.000 0.0249(6)
C27 C Uani 0.6740(2) 0.35359(15) 0.69789(14) 1.000 0.0211(6)
C28 C Uani 0.7535(2) 0.37259(19) 0.79792(17) 1.000 0.0298(7)
C29 C Uani 0.3328(3) 0.19425(19) 0.50316(18) 1.000 0.0321(7)
C30 C Uani 0.7022(4) 0.4553(2) 0.5176(2) 1.000 0.0436(9)
C31 C Uani 0.1734(3) 0.08474(19) 0.99703(17) 1.000 0.0311(7)
C32 C Uani 0.2347(3) -0.10079(18) 0.93450(18) 1.000 0.0300(7)
C33 C Uani 0.2847(4) 0.40308(19) 0.8998(2) 1.000 0.0444(9)
C34 C Uani 0.0750(3) 0.2699(3) 0.7450(2) 1.000 0.0433(10)
C35 C Uani 0.3260(3) -0.0544(3) 0.5037(2) 0.752(3) 0.0561(10)
C36 C Uani 0.1922(4) -0.1724(2) 0.5521(3) 0.752(3) 0.0434(11)
S3B S Uani 0.2119(3) -0.07914(17) 0.5922(2) 0.248(3) 0.0258(8)
C38 C Uani 0.0378(10) -0.1072(8) 0.5159(7) 0.248(3) 0.041(3)
C37 C Uani 0.3260(3) -0.0544(3) 0.5037(2) 0.248(3) 0.0561(10)
H352 H Uiso 0.318500 -0.117400 0.443800 0.752(3) 0.0670
H351 H Uiso 0.333200 0.000900 0.488100 0.752(3) 0.0670
H61 H Uiso 0.957(3) 0.465(2) 1.231(2) 1.000 0.041(7)
H353 H Uiso 0.411300 -0.044800 0.552800 0.752(3) 0.0670
H41 H Uiso 0.585(3) 0.5158(19) 1.3120(19) 1.000 0.033(7)
H83 H Uiso 0.963(4) 0.327(3) 1.072(3) 1.000 0.075(11)
H91 H Uiso 0.367(4) 0.421(3) 1.212(3) 1.000 0.081(11)
H92 H Uiso 0.362(4) 0.419(3) 1.116(3) 1.000 0.085(12)
H93 H Uiso 0.365(4) 0.329(3) 1.132(3) 1.000 0.079(12)
H101 H Uiso 0.817(5) 0.613(3) 1.430(3) 1.000 0.098(16)
H102 H Uiso 0.911(5) 0.546(4) 1.426(4) 1.000 0.115(16)
H103 H Uiso 0.941(5) 0.615(3) 1.394(3) 1.000 0.091(14)
H141 H Uiso 1.035(3) -0.0977(17) 0.7299(17) 1.000 0.025(6)
H161 H Uiso 0.738(3) -0.309(2) 0.7149(19) 1.000 0.035(7)
H181 H Uiso 0.499(3) -0.278(2) 0.729(2) 1.000 0.046(8)
H182 H Uiso 0.516(4) -0.190(3) 0.820(3) 1.000 0.068(10)
H183 H Uiso 0.456(3) -0.190(2) 0.728(2) 1.000 0.053(9)
H191 H Uiso 0.983(3) 0.054(2) 0.745(2) 1.000 0.044(8)
H81 H Uiso 0.826(3) 0.261(2) 1.001(2) 1.000 0.052(9)
H82 H Uiso 0.878(4) 0.359(3) 1.007(3) 1.000 0.065(10)
H201 H Uiso 1.012(4) -0.316(3) 0.726(3) 1.000 0.075(12)
H202 H Uiso 0.979(4) -0.336(3) 0.626(3) 1.000 0.072(11)
H203 H Uiso 1.106(5) -0.255(3) 0.710(3) 1.000 0.093(13)
H241 H Uiso 0.471(3) 0.3160(17) 0.4585(19) 1.000 0.025(6)
H261 H Uiso 0.808(3) 0.4575(19) 0.6901(18) 1.000 0.031(6)
H281 H Uiso 0.695(3) 0.388(2) 0.843(2) 1.000 0.041(7)
H282 H Uiso 0.790(3) 0.317(2) 0.795(2) 1.000 0.038(7)
H283 H Uiso 0.832(3) 0.428(2) 0.8260(19) 1.000 0.034(7)
H291 H Uiso 0.283(3) 0.185(2) 0.543(2) 1.000 0.056(9)
H292 H Uiso 0.267(3) 0.215(2) 0.465(2) 1.000 0.047(8)
H293 H Uiso 0.353(3) 0.132(2) 0.460(2) 1.000 0.049(8)
H301 H Uiso 0.764(5) 0.513(4) 0.562(4) 1.000 0.111(16)
H302 H Uiso 0.744(5) 0.417(3) 0.466(4) 1.000 0.107(15)
H303 H Uiso 0.635(5) 0.469(4) 0.482(4) 1.000 0.115(17)
H311 H Uiso 0.200(3) 0.151(2) 1.006(2) 1.000 0.046(8)
H312 H Uiso 0.086(3) 0.051(2) 0.951(2) 1.000 0.038(7)
H313 H Uiso 0.169(3) 0.0893(19) 1.057(2) 1.000 0.037(7)
H321 H Uiso 0.293(3) -0.145(2) 0.903(2) 1.000 0.046(8)
H322 H Uiso 0.236(3) -0.0928(18) 0.999(2) 1.000 0.031(6)
H323 H Uiso 0.141(3) -0.123(2) 0.892(2) 1.000 0.039(7)
H331 H Uiso 0.341(3) 0.425(2) 0.964(3) 1.000 0.054(9)
H332 H Uiso 0.340(3) 0.382(2) 0.853(2) 1.000 0.039(7)
H333 H Uiso 0.240(4) 0.451(3) 0.898(3) 1.000 0.072(11)
H341 H Uiso 0.003(3) 0.216(2) 0.720(2) 1.000 0.051(9)
H342 H Uiso 0.036(3) 0.323(2) 0.745(2) 1.000 0.048(8)
H343 H Uiso 0.145(3) 0.253(2) 0.709(2) 1.000 0.042(7)
H361 H Uiso 0.106500 -0.196400 0.566900 0.752(3) 0.0520
H362 H Uiso 0.276200 -0.161500 0.602700 0.752(3) 0.0520
H363 H Uiso 0.203200 -0.222200 0.487600 0.752(3) 0.0520
H192 H Uiso 0.821(3) 0.067(2) 0.723(2) 1.000 0.047(8)
H193 H Uiso 0.907(3) 0.102(2) 0.829(2) 1.000 0.038(7)
H371 H Uiso 0.411100 -0.046400 0.552100 0.248(3) 0.0670
H372 H Uiso 0.334500 0.001900 0.489600 0.248(3) 0.0670
H373 H Uiso 0.317400 -0.116800 0.442900 0.248(3) 0.0670
H381 H Uiso -0.034400 -0.105900 0.553700 0.248(3) 0.0490
H382 H Uiso 0.023700 -0.173600 0.459000 0.248(3) 0.0490
H383 H Uiso 0.028600 -0.057400 0.493100 0.248(3) 0.0490

loop_
_atom_type_symbol
_atom_type_description
_atom_type_scat_dispersion_real
_atom_type_scat_dispersion_imag
_atom_type_scat_source
S S 0.1246 0.1234 'International Tables Vol C Tables 4.2.6.8 and 6.1.1.4'
O O 0.0106 0.0060 'International Tables Vol C Tables 4.2.6.8 and 6.1.1.4'
Nd Nd -0.1943 3.0179 'International Tables Vol C Tables 4.2.6.8 and 6.1.1.4'
H H 0.0000 0.0000 'International Tables Vol C Tables 4.2.6.8 and 6.1.1.4'
C C 0.0033 0.0016 'International Tables Vol C Tables 4.2.6.8 and 6.1.1.4'

loop_
_geom_angle_atom_site_label_1
_geom_angle_atom_site_label_2
_geom_angle_atom_site_label_3
_geom_angle
_geom_angle_publ_flag
O1 Nd O2 52.09(5) yes
O1 Nd O3 80.12(5) yes
O1 Nd O4 127.06(5) yes
O1 Nd O5 76.29(5) yes
O1 Nd O6 74.69(5) yes
O1 Nd O7 124.62(5) yes
O1 Nd O8 82.23(5) yes
O1 Nd O9 149.19(6) yes
O1 Nd C1 26.07(6) yes
O1 Nd C11 103.92(6) yes
O2 Nd O3 72.64(5) yes
O2 Nd O4 118.49(5) yes
O2 Nd O5 123.86(5) yes
O2 Nd O6 119.90(5) yes
O2 Nd O7 72.54(5) yes
O2 Nd O8 73.01(5) yes
O2 Nd O9 143.58(5) yes
O2 Nd C1 26.04(6) yes
O2 Nd C11 95.57(5) yes
O3 Nd O4 52.11(5) yes
O3 Nd O5 78.86(5) yes
O3 Nd O6 128.04(5) yes
O3 Nd O7 83.04(5) yes
O3 Nd O8 145.40(5) yes
O3 Nd O9 126.09(5) yes
O3 Nd C1 74.10(5) yes
O3 Nd C11 26.01(5) yes
O4 Nd O5 73.57(5) yes
O4 Nd O6 114.98(5) yes
O4 Nd O7 75.79(5) yes
O4 Nd O8 150.25(5) yes
O4 Nd O9 74.23(5) yes
O4 Nd C1 126.19(5) yes
O4 Nd C11 26.10(5) yes
O5 Nd O6 51.49(5) yes
O5 Nd O7 149.35(5) yes
O5 Nd O8 125.06(5) yes
O5 Nd O9 92.04(5) yes
O5 Nd C1 99.98(5) yes
O5 Nd C11 74.84(6) yes
O6 Nd O7 147.96(5) yes
O6 Nd O8 74.29(5) yes
O6 Nd O9 75.77(5) yes
O6 Nd C1 97.88(6) yes
O6 Nd C11 125.51(5) yes
O7 Nd O8 82.89(5) yes
O7 Nd O9 78.92(5) yes
O7 Nd C1 98.55(6) yes
O7 Nd C11 78.04(6) yes
O8 Nd O9 81.55(5) yes
O8 Nd C1 76.98(5) yes
O8 Nd C11 160.08(6) yes
O9 Nd C1 158.52(5) yes
O9 Nd C11 100.20(6) yes
C1 Nd C11 100.09(6) yes
O7 S1 C31 104.44(11) yes
O7 S1 C32 105.10(11) yes
C31 S1 C32 98.56(14) yes
O8 S2 C33 106.89(14) yes
O8 S2 C34 106.35(15) yes
C33 S2 C34 98.27(17) yes
O9 S3A C35 106.08(13) yes
O9 S3A C36 106.64(16) yes
C35 S3A C36 94.1(2) yes
C37 S3B C38 97.7(4) yes
O9 S3B C37 95.7(2) yes
O9 S3B C38 98.7(4) yes
Nd O1 C1 93.12(13) yes
Nd O2 C1 92.50(11) yes
Nd O3 C11 94.00(12) yes
Nd O4 C11 91.90(12) yes
Nd O5 C21 92.51(12) yes
Nd O6 C21 93.65(14) yes
Nd O7 S1 127.79(9) yes
Nd O8 S2 143.07(10) yes
Nd O9 S3A 145.53(10) yes
Nd O9 S3B 122.20(15) yes
Nd C1 O1 60.80(11) yes
Nd C1 O2 61.46(10) yes
Nd C1 C2 177.22(15) yes
O1 C1 O2 122.19(18) yes
O1 C1 C2 119.2(2) yes
O2 C1 C2 118.58(18) yes
C1 C2 C7 119.86(18) no
C1 C2 C3 119.64(17) no
C3 C2 C7 120.50(18) no
C2 C3 C4 119.0(2) no
C2 C3 C9 121.46(19) no
C4 C3 C9 119.5(2) no
C3 C4 C5 121.7(2) no
C6 C5 C10 121.1(3) no
C4 C5 C10 120.9(2) no
C4 C5 C6 118.0(2) no
C5 C6 C7 122.6(3) no
C2 C7 C6 118.2(2) no
C2 C7 C8 121.7(2) no
C6 C7 C8 120.0(2) no
Nd C11 C12 178.92(14) yes
O3 C11 C12 119.03(17) yes
O4 C11 C12 118.97(18) yes
O3 C11 O4 122.0(2) yes
Nd C11 O3 59.99(11) yes
Nd C11 O4 62.00(11) yes
C14 C13 C19 119.91(19) no
C12 C13 C19 121.43(19) no
C12 C13 C14 118.6(2) no
C13 C12 C17 121.0(2) no
C11 C12 C17 120.41(18) no
C11 C12 C13 118.5(2) no
C13 C14 C15 121.7(2) no
C14 C15 C16 118.5(2) no
C14 C15 C20 120.6(2) no
C16 C15 C20 120.9(2) no
C15 C16 C17 121.8(2) no
C12 C17 C18 121.5(2) no
C12 C17 C16 118.25(19) no
C16 C17 C18 120.2(2) no
O5 C21 O6 121.9(2) yes
O5 C21 C22 119.45(18) yes
O6 C21 C22 118.7(2) yes
C23 C22 C27 120.6(2) no
C21 C22 C27 118.98(18) no
C21 C22 C23 120.39(19) no
C22 C23 C24 118.66(19) no
C22 C23 C29 122.5(2) no
C24 C23 C29 118.80(19) no
C23 C24 C25 122.0(2) no
C26 C25 C30 121.1(2) no
C24 C25 C26 118.1(2) no
C24 C25 C30 120.8(2) no
C25 C26 C27 122.1(2) no
C22 C27 C26 118.50(19) no
C22 C27 C28 120.6(2) no
C26 C27 C28 120.8(2) no
C3 C4 H41 117.9(17) no
C5 C4 H41 120.4(17) no
C5 C6 H61 118.9(17) no
C7 C6 H61 118.5(17) no
C7 C8 H81 112.4(18) no
C7 C8 H82 111(3) no
C7 C8 H83 113(3) no
H81 C8 H82 106(3) no
H81 C8 H83 107(4) no
H82 C8 H83 106(4) no
C3 C9 H91 109(2) no
C3 C9 H92 112(3) no
C3 C9 H93 113(3) no
H91 C9 H92 103(4) no
H91 C9 H93 97(4) no
H92 C9 H93 120(4) no
C5 C10 H101 117(3) no
C5 C10 H102 109(3) no
C5 C10 H103 116(3) no
H101 C10 H102 100(4) no
H101 C10 H103 113(5) no
H102 C10 H103 98(5) no
C13 C14 H141 118.4(18) no
C15 C14 H141 119.9(18) no
C15 C16 H161 120.4(18) no
C17 C16 H161 117.7(18) no
C17 C18 H181 113.8(19) no
C17 C18 H182 115(3) no
C17 C18 H183 112(2) no
H181 C18 H182 101(4) no
H181 C18 H183 108(3) no
H182 C18 H183 106(3) no
C13 C19 H191 110(2) no
C13 C19 H192 111.4(19) no
C13 C19 H193 112(2) no
H191 C19 H192 111(3) no
H191 C19 H193 107(2) no
H192 C19 H193 105(3) no
C15 C20 H201 112(3) no
C15 C20 H202 110(3) no
C15 C20 H203 113(3) no
H201 C20 H202 108(4) no
H201 C20 H203 101(4) no
H202 C20 H203 113(4) no
C23 C24 H241 118.1(19) no
C25 C24 H241 119.9(19) no
C25 C26 H261 121.1(17) no
C27 C26 H261 116.8(17) no
C27 C28 H281 112.2(18) no
C27 C28 H282 111.8(17) no
C27 C28 H283 111.5(17) no
H281 C28 H282 106(3) no
H281 C28 H283 107(2) no
H282 C28 H283 108(3) no
C23 C29 H291 112.6(18) no
C23 C29 H292 112.4(19) no
C23 C29 H293 110.5(18) no
H291 C29 H292 104(3) no
H291 C29 H293 108(3) no
H292 C29 H293 108(2) no
C25 C30 H301 113(4) no
C25 C30 H302 112(3) no
C25 C30 H303 115(4) no
H301 C30 H302 110(5) no
H301 C30 H303 109(6) no
H302 C30 H303 96(5) no
S1 C31 H311 106.8(18) no
S1 C31 H312 109.4(18) no
S1 C31 H313 109.0(19) no
H311 C31 H312 112(3) no
H311 C31 H313 108(3) no
H312 C31 H313 111(3) no
S1 C32 H321 107(2) no
S1 C32 H322 105.3(18) no
S1 C32 H323 111(2) no
H321 C32 H322 112(3) no
H321 C32 H323 108(2) no
H322 C32 H323 114(2) no
S2 C33 H331 109(2) no
S2 C33 H332 109(2) no
S2 C33 H333 106(3) no
H331 C33 H332 111(3) no
H331 C33 H333 110(3) no
H332 C33 H333 111(3) no
S2 C34 H341 107.0(18) no
S2 C34 H342 108.1(17) no
S2 C34 H343 110.0(18) no
H341 C34 H342 108(3) no
H341 C34 H343 109(3) no
H342 C34 H343 114(3) no
S3A C35 H351 109.43 no
S3A C35 H352 109.49 no
S3A C35 H353 109.49 no
H351 C35 H352 109.40 no
H351 C35 H353 109.53 no
H352 C35 H353 109.48 no
S3A C36 H361 109.48 no
S3A C36 H362 109.46 no
S3A C36 H363 109.45 no
H361 C36 H362 109.49 no
H361 C36 H363 109.49 no
H362 C36 H363 109.46 no
S3B C37 H371 85.94 no
S3B C37 H372 129.46 no
S3B C37 H373 109.70 no
H371 C37 H372 109.46 no
H371 C37 H373 109.48 no
H372 C37 H373 109.42 no
S3B C38 H381 109.47 no
S3B C38 H382 109.50 no
S3B C38 H383 109.44 no
H381 C38 H382 109.49 no
H381 C38 H383 109.51 no
H382 C38 H383 109.41 no

loop_
_geom_bond_atom_site_label_1
_geom_bond_atom_site_label_2
_geom_bond_distance
_geom_bond_publ_flag
Nd O1 2.5114(15) yes
Nd O2 2.5260(14) yes
Nd O3 2.4882(15) yes
Nd O4 2.5321(15) yes
Nd O5 2.5510(15) yes
Nd O6 2.5240(18) yes
Nd O7 2.4522(16) yes
Nd O8 2.4683(15) yes
Nd O9 2.4796(14) yes
Nd C1 2.873(2) yes
Nd C11 2.866(2) yes
S1 O7 1.5221(15) yes
S1 C31 1.785(3) yes
S1 C32 1.783(3) yes
S2 O8 1.5113(18) yes
S2 C33 1.794(4) yes
S2 C34 1.788(3) yes
S3A O9 1.5376(17) yes
S3A C35 1.734(3) yes
S3A C36 1.788(4) yes
S3B C38 1.786(10) yes
S3B O9 1.446(3) yes
S3B C37 2.042(4) yes
O1 C1 1.264(3) yes
O2 C1 1.262(3) yes
O3 C11 1.260(3) yes
O4 C11 1.262(2) yes
O5 C21 1.259(3) yes
O6 C21 1.263(2) yes
C1 C2 1.504(3) no
C2 C3 1.404(3) no
C2 C7 1.404(3) no
C3 C9 1.507(4) no
C3 C4 1.394(3) no
C4 C5 1.388(4) no
C5 C6 1.392(4) no
C5 C10 1.508(4) no
C6 C7 1.390(3) no
C7 C8 1.509(4) no
C11 C12 1.508(3) no
C13 C12 1.402(3) no
C13 C14 1.393(3) no
C13 C19 1.507(4) no
C12 C17 1.400(3) no
C14 C15 1.389(4) no
C15 C20 1.514(4) no
C15 C16 1.391(3) no
C16 C17 1.398(3) no
C17 C18 1.506(4) no
C21 C22 1.508(3) no
C22 C23 1.399(3) no
C22 C27 1.401(3) no
C23 C24 1.395(3) no
C23 C29 1.509(4) no
C24 C25 1.384(3) no
C25 C26 1.390(3) no
C25 C30 1.513(4) no
C26 C27 1.393(3) no
C27 C28 1.511(3) no
C4 H41 0.94(3) no
C6 H61 0.93(3) no
C8 H81 0.94(3) no
C8 H82 0.93(5) no
C8 H83 0.93(4) no
C9 H91 1.00(4) no
C9 H92 0.89(5) no
C9 H93 0.86(5) no
C10 H101 0.84(5) no
C10 H102 0.99(6) no
C10 H103 0.84(5) no
C14 H141 0.92(3) no
C16 H161 0.95(3) no
C18 H181 0.91(3) no
C18 H182 0.94(4) no
C18 H183 0.89(3) no
C19 H191 0.94(3) no
C19 H192 0.99(3) no
C19 H193 0.96(3) no
C20 H201 0.82(5) no
C20 H202 0.94(4) no
C20 H203 0.96(5) no
C24 H241 0.92(3) no
C26 H261 0.96(3) no
C28 H281 0.93(3) no
C28 H282 0.93(3) no
C28 H283 0.96(3) no
C29 H291 0.90(3) no
C29 H292 0.97(3) no
C29 H293 0.94(3) no
C30 H301 0.91(6) no
C30 H302 0.94(5) no
C30 H303 0.89(6) no
C31 H311 0.96(3) no
C31 H312 0.94(3) no
C31 H313 0.92(3) no
C32 H321 0.93(3) no
C32 H322 0.96(3) no
C32 H323 0.96(3) no
C33 H331 0.95(4) no
C33 H332 0.93(3) no
C33 H333 0.89(5) no
C34 H341 0.91(3) no
C34 H342 0.92(3) no
C34 H343 0.93(3) no
C35 H351 0.9806 no
C35 H352 0.9795 no
C35 H353 0.9801 no
C36 H361 0.9791 no
C36 H362 0.9799 no
C36 H363 0.9809 no
C37 H371 0.9795 no
C37 H372 0.9808 no
C37 H373 0.9800 no
C38 H381 0.9803 no
C38 H382 0.9796 no
C38 H383 0.9809 no
